data_4319073
loop_
_publ_author_name
'Ryan E. Da Re'
'Michael D. Hopkins'

_publ_contact_author
;
      Michael D. Hopkins
      Department of Chemistry
      5735 South Ellis Avenue
      Chicago, IL 60637
;
_publ_contact_author_email mhopkins@uchicago.edu
_publ_contact_author_fax '(773) 702-0850'
_publ_contact_author_phone '(773) 702-6490'
_publ_section_title
;
 Electronic Spectra and Structures of d2 Molybdenum-Oxo Complexes. Effects
 of Structural Distortions on Orbital Energies, Two-Electron Terms, and
 the Mixing of Singlet and Triplet States
;
_journal_name_full 'Inorganic Chemistry'
_journal_page_first 6973
_journal_page_last 6985
_journal_paper_doi 10.1021/ic020565r
_journal_volume 41
_journal_year 2002
_chemical_formula_moiety 'C12 H32 Cl2 Mo O P4, H10 O5'
_chemical_formula_sum 'C12 H42 Cl2 Mo O6 P4'
_chemical_formula_weight 573.18
_chemical_name_common '[MoO(dmpe)2Cl]Cl.5H2O at 100K'
_space_group_IT_number 57
_symmetry_cell_setting orthorhombic
_symmetry_space_group_name_Hall '-P 2c 2b'
_symmetry_space_group_name_H-M 'P b c m'
_atom_sites_solution_hydrogens geom
_atom_sites_solution_primary direct
_atom_sites_solution_secondary difmap
_audit_creation_method SHELXL-97
_cell_angle_alpha 90.00
_cell_angle_beta 90.00
_cell_angle_gamma 90.00
_cell_formula_units_Z 4
_cell_length_a 9.4515(10)
_cell_length_b 11.9016(12)
_cell_length_c 23.214(2)
_cell_measurement_temperature 100(2)
_cell_volume 2611.3(4)
_computing_cell_refinement 'SAINT 6.02'
_computing_data_collection 'SMART 5.622'
_computing_data_reduction 'SAINT 6.02'
_computing_molecular_graphics 'XP in SHELXTL 5.1 (Sheldrick, 1997) '
_computing_publication_material ' SHELXTL 5.1 (Sheldrick, 1997) '
_computing_structure_refinement 'SHELXL-97 (Sheldrick, 1997)'
_computing_structure_solution 'SHELXS-97 (Sheldrick, 1990)'
_diffrn_ambient_temperature 100(2)
_diffrn_detector_area_resol_mean 8.33
_diffrn_measured_fraction_theta_full 1.000
_diffrn_measured_fraction_theta_max 1.000
_diffrn_measurement_device_type 'Bruker SMART APEX CCD'
_diffrn_measurement_method /w
_diffrn_radiation_monochromator graphite
_diffrn_radiation_source 'fine-focus sealed tube'
_diffrn_radiation_type MoK\a
_diffrn_radiation_wavelength 0.71073
_diffrn_reflns_av_R_equivalents 0.0290
_diffrn_reflns_av_sigmaI/netI 0.0189
_diffrn_reflns_limit_h_max 11
_diffrn_reflns_limit_h_min -11
_diffrn_reflns_limit_k_max 14
_diffrn_reflns_limit_k_min -10
_diffrn_reflns_limit_l_max 25
_diffrn_reflns_limit_l_min -27
_diffrn_reflns_number 12290
_diffrn_reflns_theta_full 25.01
_diffrn_reflns_theta_max 25.01
_diffrn_reflns_theta_min 1.75
_diffrn_standards_decay_% 0
_diffrn_standards_number 0
_exptl_absorpt_coefficient_mu 0.974
_exptl_absorpt_correction_T_max 0.86
_exptl_absorpt_correction_T_min 0.73147128
_exptl_absorpt_correction_type empirical
_exptl_absorpt_process_details 'SADABS (Sheldrick, 1997) '
_exptl_crystal_colour purple
_exptl_crystal_density_diffrn 1.458
_exptl_crystal_density_method 'not measured'
_exptl_crystal_description plate
_exptl_crystal_F_000 1192
_exptl_crystal_size_max .30
_exptl_crystal_size_mid .30
_exptl_crystal_size_min .20
_refine_diff_density_max 0.878
_refine_diff_density_min -0.545
_refine_diff_density_rms 0.110
_refine_ls_extinction_method none
_refine_ls_goodness_of_fit_ref 1.183
_refine_ls_hydrogen_treatment mixed
_refine_ls_matrix_type full
_refine_ls_number_parameters 119
_refine_ls_number_reflns 2364
_refine_ls_number_restraints 0
_refine_ls_restrained_S_all 1.183
_refine_ls_R_factor_all 0.0427
_refine_ls_R_factor_gt 0.0419
_refine_ls_shift/su_max 0.001
_refine_ls_shift/su_mean 0.000
_refine_ls_structure_factor_coef Fsqd
_refine_ls_weighting_details 'calc w=1/[\s^2^(Fo^2^)+(0.0572P)^2^+9.8273P] where P=(Fo^2^+2Fc^2^)/3'
_refine_ls_weighting_scheme calc
_refine_ls_wR_factor_gt 0.1207
_refine_ls_wR_factor_ref 0.1213
_reflns_number_gt 2323
_reflns_number_total 2364
_reflns_threshold_expression >2sigma(I)
_cod_data_source_file ic020565r_3.cif
_cod_data_source_block ryan05m
_cod_depositor_comments
;
The following automatic conversions were performed:

'_symmetry_cell_setting' value 'Orthorhombic' changed to
'orthorhombic' according to the built-in table from CIF Core
dictionary named 'cif_core.dic' version 2.4.1 from 2010-06-29.

Automatic conversion script
Id: cif_fix_values 1646 2011-03-28 12:23:43Z adriana 
;
_cod_original_cell_volume 2611.2(5)
_cod_database_code 4319073

loop_
_symmetry_equiv_pos_as_xyz
'x, y, z'
'-x, -y, z+1/2'
'-x, y+1/2, -z+1/2'
'x, -y+1/2, -z'
'-x, -y, -z'
'x, y, -z-1/2'
'x, -y-1/2, z-1/2'
'-x, y-1/2, z'

loop_
_atom_site_label
_atom_site_type_symbol
_atom_site_fract_x
_atom_site_fract_y
_atom_site_fract_z
_atom_site_U_iso_or_equiv
_atom_site_adp_type
_atom_site_occupancy
_atom_site_symmetry_multiplicity
_atom_site_calc_flag
_atom_site_refinement_flags
_atom_site_disorder_assembly
_atom_site_disorder_group
Mo Mo 0.22388(5) -0.50647(4) 0.2500 0.00968(18) Uani 1 2 d S . .
Cl Cl 0.38005(14) -0.33065(11) 0.2500 0.0147(3) Uani 1 2 d S . .
P1 P 0.09750(11) -0.41159(8) 0.33175(4) 0.0132(3) Uani 1 1 d . . .
O1 O 0.1263(4) -0.6254(3) 0.2500 0.0148(8) Uani 1 2 d S . .
C1 C -0.0894(5) -0.4420(4) 0.3375(2) 0.0251(10) Uani 1 1 d . . .
H1A H -0.1291 -0.4014 0.3705 0.038 Uiso 1 1 calc R . .
H1B H -0.1029 -0.5229 0.3430 0.038 Uiso 1 1 calc R . .
H1C H -0.1375 -0.4181 0.3022 0.038 Uiso 1 1 calc R . .
P2 P 0.38351(11) -0.55516(8) 0.33187(4) 0.0128(3) Uani 1 1 d . . .
Cl2 Cl 0.01754(16) 0.2500 0.5000 0.0270(4) Uani 1 2 d S . .
C2 C 0.1041(5) -0.2602(3) 0.33809(18) 0.0192(9) Uani 1 1 d . . .
H2A H 0.0498 -0.2366 0.3720 0.029 Uiso 1 1 calc R . .
H2B H 0.0633 -0.2261 0.3035 0.029 Uiso 1 1 calc R . .
H2C H 0.2026 -0.2360 0.3423 0.029 Uiso 1 1 calc R . .
O2 O 0.5126(5) -0.7500 0.5000 0.0334(12) Uani 1 2 d S . .
C3 C 0.1734(5) -0.4624(4) 0.39964(17) 0.0219(9) Uani 1 1 d . . .
H3A H 0.1473 -0.4107 0.4314 0.026 Uiso 1 1 calc R . .
H3B H 0.1348 -0.5377 0.4087 0.026 Uiso 1 1 calc R . .
O3 O 0.2646(3) -1.1242(3) 0.45383(13) 0.0276(7) Uani 1 1 d . . .
C4 C 0.3347(5) -0.4689(4) 0.39445(17) 0.0205(9) Uani 1 1 d . . .
H4A H 0.3749 -0.5022 0.4299 0.025 Uiso 1 1 calc R . .
H4B H 0.3742 -0.3923 0.3900 0.025 Uiso 1 1 calc R . .
O4 O 0.2941(4) -0.8937(3) 0.46872(15) 0.0303(8) Uani 1 1 d . . .
C5 C 0.3560(5) -0.6982(3) 0.35653(18) 0.0209(9) Uani 1 1 d . . .
H5B H 0.4203 -0.7142 0.3886 0.031 Uiso 1 1 calc R . .
H5D H 0.3748 -0.7505 0.3249 0.031 Uiso 1 1 calc R . .
H5A H 0.2579 -0.7070 0.3695 0.031 Uiso 1 1 calc R . .
C6 C 0.5732(4) -0.5415(4) 0.32702(19) 0.0210(9) Uani 1 1 d . . .
H6D H 0.6163 -0.5648 0.3635 0.031 Uiso 1 1 calc R . .
H6B H 0.5978 -0.4630 0.3191 0.031 Uiso 1 1 calc R . .
H6A H 0.6086 -0.5893 0.2958 0.031 Uiso 1 1 calc R . .

loop_
_atom_site_aniso_label
_atom_site_aniso_U_11
_atom_site_aniso_U_22
_atom_site_aniso_U_33
_atom_site_aniso_U_23
_atom_site_aniso_U_13
_atom_site_aniso_U_12
Mo 0.0110(3) 0.0078(3) 0.0102(3) 0.000 0.000 0.00010(17)
Cl 0.0157(7) 0.0103(6) 0.0180(7) 0.000 0.000 -0.0023(5)
P1 0.0154(5) 0.0105(5) 0.0136(5) -0.0010(4) 0.0028(4) 0.0005(4)
O1 0.0134(19) 0.0119(19) 0.019(2) 0.000 0.000 -0.0032(16)
C1 0.020(2) 0.021(2) 0.034(3) -0.0058(19) 0.0118(19) -0.0047(18)
P2 0.0153(5) 0.0104(5) 0.0126(5) 0.0004(4) -0.0018(4) 0.0008(4)
Cl2 0.0182(7) 0.0277(8) 0.0351(9) -0.0083(7) 0.000 0.000
C2 0.030(2) 0.0115(19) 0.016(2) -0.0030(16) 0.0002(17) 0.0027(17)
O2 0.023(2) 0.025(3) 0.052(3) -0.002(2) 0.000 0.000
C3 0.033(3) 0.019(2) 0.013(2) 0.0008(17) 0.0070(18) 0.0097(19)
O3 0.0346(19) 0.0275(17) 0.0207(16) -0.0013(14) 0.0008(14) -0.0051(14)
C4 0.029(2) 0.019(2) 0.013(2) -0.0042(17) -0.0064(18) 0.0084(19)
O4 0.0318(18) 0.0251(17) 0.0341(18) -0.0008(15) 0.0021(15) 0.0020(14)
C5 0.025(2) 0.016(2) 0.022(2) 0.0037(17) -0.0011(18) 0.0005(18)
C6 0.018(2) 0.022(2) 0.023(2) 0.0026(18) -0.0086(17) 0.0014(18)

loop_
_atom_type_symbol
_atom_type_description
_atom_type_scat_dispersion_real
_atom_type_scat_dispersion_imag
_atom_type_scat_source
C C 0.0033 0.0016 'International Tables Vol C Tables 4.2.6.8 and 6.1.1.4'
H H 0.0000 0.0000 'International Tables Vol C Tables 4.2.6.8 and 6.1.1.4'
O O 0.0106 0.0060 'International Tables Vol C Tables 4.2.6.8 and 6.1.1.4'
P P 0.1023 0.0942 'International Tables Vol C Tables 4.2.6.8 and 6.1.1.4'
Cl Cl 0.1484 0.1585 'International Tables Vol C Tables 4.2.6.8 and 6.1.1.4'
Mo Mo -1.6832 0.6857 'International Tables Vol C Tables 4.2.6.8 and 6.1.1.4'

loop_
_geom_angle_atom_site_label_1
_geom_angle_atom_site_label_2
_geom_angle_atom_site_label_3
_geom_angle
_geom_angle_site_symmetry_1
_geom_angle_site_symmetry_3
_geom_angle_publ_flag
O1 Mo P2 97.79(9) . . ?
O1 Mo P2 97.79(9) . 6_556 ?
P2 Mo P2 99.24(5) . 6_556 ?
O1 Mo P1 96.72(9) . 6_556 ?
P2 Mo P1 165.47(4) . 6_556 ?
P2 Mo P1 79.42(3) 6_556 6_556 ?
O1 Mo P1 96.72(9) . . ?
P2 Mo P1 79.42(3) . . ?
P2 Mo P1 165.47(4) 6_556 . ?
P1 Mo P1 98.21(5) 6_556 . ?
O1 Mo Cl 177.89(14) . . ?
P2 Mo Cl 80.87(3) . . ?
P2 Mo Cl 80.87(3) 6_556 . ?
P1 Mo Cl 84.65(3) 6_556 . ?
P1 Mo Cl 84.65(3) . . ?
C1 P1 C2 103.1(2) . . ?
C1 P1 C3 104.6(2) . . ?
C2 P1 C3 104.2(2) . . ?
C1 P1 Mo 115.53(16) . . ?
C2 P1 Mo 119.55(14) . . ?
C3 P1 Mo 108.38(14) . . ?
C6 P2 C5 104.3(2) . . ?
C6 P2 C4 104.4(2) . . ?
C5 P2 C4 103.8(2) . . ?
C6 P2 Mo 122.18(15) . . ?
C5 P2 Mo 111.81(14) . . ?
C4 P2 Mo 108.70(14) . . ?
C4 C3 P1 109.8(3) . . ?
C3 C4 P2 109.9(3) . . ?

loop_
_geom_bond_atom_site_label_1
_geom_bond_atom_site_label_2
_geom_bond_distance
_geom_bond_site_symmetry_2
_geom_bond_publ_flag
Mo O1 1.690(4) . ?
Mo P2 2.4948(10) . ?
Mo P2 2.4948(10) 6_556 ?
Mo P1 2.5106(10) 6_556 ?
Mo P1 2.5106(10) . ?
Mo Cl 2.5606(14) . ?
P1 C1 1.808(4) . ?
P1 C2 1.808(4) . ?
P1 C3 1.834(4) . ?
P2 C6 1.804(4) . ?
P2 C5 1.814(4) . ?
P2 C4 1.838(4) . ?
C3 C4 1.531(6) . ?

loop_
_geom_torsion_atom_site_label_1
_geom_torsion_atom_site_label_2
_geom_torsion_atom_site_label_3
_geom_torsion_atom_site_label_4
_geom_torsion
_geom_torsion_site_symmetry_1
_geom_torsion_site_symmetry_2
_geom_torsion_site_symmetry_3
_geom_torsion_site_symmetry_4
_geom_torsion_publ_flag
O1 Mo P1 C1 -33.0(2) . . . . ?
P2 Mo P1 C1 -129.73(18) . . . . ?
P2 Mo P1 C1 144.3(2) 6_556 . . . ?
P1 Mo P1 C1 64.80(19) 6_556 . . . ?
Cl Mo P1 C1 148.59(18) . . . . ?
O1 Mo P1 C2 -157.05(19) . . . . ?
P2 Mo P1 C2 106.25(17) . . . . ?
P2 Mo P1 C2 20.2(2) 6_556 . . . ?
P1 Mo P1 C2 -59.23(17) 6_556 . . . ?
Cl Mo P1 C2 24.57(17) . . . . ?
O1 Mo P1 C3 83.94(19) . . . . ?
P2 Mo P1 C3 -12.77(16) . . . . ?
P2 Mo P1 C3 -98.8(2) 6_556 . . . ?
P1 Mo P1 C3 -178.24(16) 6_556 . . . ?
Cl Mo P1 C3 -94.45(16) . . . . ?
O1 Mo P2 C6 130.6(2) . . . . ?
P2 Mo P2 C6 31.37(18) 6_556 . . . ?
P1 Mo P2 C6 -52.1(2) 6_556 . . . ?
P1 Mo P2 C6 -133.94(18) . . . . ?
Cl Mo P2 C6 -47.73(18) . . . . ?
O1 Mo P2 C5 6.16(19) . . . . ?
P2 Mo P2 C5 -93.09(16) 6_556 . . . ?
P1 Mo P2 C5 -176.57(19) 6_556 . . . ?
P1 Mo P2 C5 101.59(16) . . . . ?
Cl Mo P2 C5 -172.20(16) . . . . ?
O1 Mo P2 C4 -107.85(19) . . . . ?
P2 Mo P2 C4 152.89(16) 6_556 . . . ?
P1 Mo P2 C4 69.4(2) 6_556 . . . ?
P1 Mo P2 C4 -12.42(16) . . . . ?
Cl Mo P2 C4 73.79(16) . . . . ?
C1 P1 C3 C4 165.9(3) . . . . ?
C2 P1 C3 C4 -86.2(3) . . . . ?
Mo P1 C3 C4 42.1(3) . . . . ?
P1 C3 C4 P2 -54.6(3) . . . . ?
C6 P2 C4 C3 173.8(3) . . . . ?
C5 P2 C4 C3 -77.3(3) . . . . ?
Mo P2 C4 C3 41.9(3) . . . . ?
